data_7020774
loop_
_publ_author_name
'Fleming, Conor G. E.'
'Slawin, Alexandra M. Z.'
'Athukorala Arachchige, Kasun S.'
'Randall, Rebecca'
'B\"uhl, Michael'
'Kilian, Petr'

_publ_section_title
;
 Synthetic and computational study of geminally bis(supermesityl)
 substituted phosphorus compounds.
;
_journal_issue 5
_journal_name_full 'Dalton transactions (Cambridge, England : 2003)'
_journal_page_first 1437
_journal_page_last 1450
_journal_paper_doi 10.1039/c2dt31971c
_journal_volume 42
_journal_year 2013
_chemical_formula_moiety 'C37 H61 O P'
_chemical_formula_sum 'C37 H61 O P'
_chemical_formula_weight 552.86
_space_group_IT_number 4
_symmetry_cell_setting monoclinic
_symmetry_Int_Tables_number 4
_symmetry_space_group_name_Hall 'P 2yb'
_symmetry_space_group_name_H-M 'P 1 21 1'
_atom_sites_solution_hydrogens geom
_atom_sites_solution_primary direct
_atom_sites_solution_secondary difmap
_cell_angle_alpha 90.0000
_cell_angle_beta 100.892(10)
_cell_angle_gamma 90.0000
_cell_formula_units_Z 2
_cell_length_a 11.039(4)
_cell_length_b 10.854(5)
_cell_length_c 14.610(6)
_cell_measurement_reflns_used 6582
_cell_measurement_temperature 93
_cell_measurement_theta_max 25.35
_cell_measurement_theta_min 2.13
_cell_volume 1719.0(12)
_computing_cell_refinement 'CrystalClear-SM Expert 2.0 rc13'
_computing_data_collection 'CrystalClear-SM Expert 2.0 rc13 (Rigaku, 2009)'
_computing_data_reduction 'CrystalClear-SM Expert 2.0 rc13'
_computing_molecular_graphics 'CrystalStructure 4.0'
_computing_publication_material 'CrystalStructure 4.0 (Rigaku, 2010)'
_computing_structure_refinement 'SHELXL97 (Sheldrick, 2008)'
_computing_structure_solution 'SIR2004 (Burla, et al., 2005)'
_diffrn_ambient_temperature 93
_diffrn_detector_area_resol_mean 14.629
_diffrn_measured_fraction_theta_full 0.990
_diffrn_measured_fraction_theta_max 0.990
_diffrn_measurement_device_type 'Rigaku Mercury70'
_diffrn_measurement_method \w
_diffrn_radiation_type 'Mo K\a'
_diffrn_radiation_wavelength 0.71075
_diffrn_reflns_av_R_equivalents 0.0570
_diffrn_reflns_limit_h_max 10
_diffrn_reflns_limit_h_min -13
_diffrn_reflns_limit_k_max 11
_diffrn_reflns_limit_k_min -13
_diffrn_reflns_limit_l_max 16
_diffrn_reflns_limit_l_min -17
_diffrn_reflns_number 10779
_diffrn_reflns_theta_full 25.38
_diffrn_reflns_theta_max 25.38
_diffrn_standards_number 0
_exptl_absorpt_coefficient_mu 0.105
_exptl_absorpt_correction_T_max 0.995
_exptl_absorpt_correction_T_min 0.536
_exptl_absorpt_correction_type multi-scan
_exptl_absorpt_process_details 'REQAB (Rigaku, 1998)'
_exptl_crystal_colour colorless
_exptl_crystal_density_diffrn 1.068
_exptl_crystal_density_method 'not measured'
_exptl_crystal_description prism
_exptl_crystal_F_000 612.00
_exptl_crystal_size_max 0.200
_exptl_crystal_size_mid 0.200
_exptl_crystal_size_min 0.050
_refine_diff_density_max 1.070
_refine_diff_density_min -0.440
_refine_ls_abs_structure_details 'Flack, H. D. (1983), Acta Cryst. A39, 876-881. 2339 Friedel Pairs'
_refine_ls_abs_structure_Flack 0.57(17)
_refine_ls_extinction_method none
_refine_ls_goodness_of_fit_ref 1.082
_refine_ls_hydrogen_treatment constr
_refine_ls_number_parameters 352
_refine_ls_number_reflns 5639
_refine_ls_number_restraints 7
_refine_ls_R_factor_gt 0.0765
_refine_ls_shift/su_max 0.013
_refine_ls_structure_factor_coef Fsqd
_refine_ls_weighting_details 'w = 1/[\s^2^(Fo^2^)+(0.1006P)^2^+1.2061P] where P=(Fo^2^+2Fc^2^)/3'
_refine_ls_weighting_scheme calc
_refine_ls_wR_factor_ref 0.2115
_reflns_number_gt 5048
_reflns_number_total 5639
_reflns_threshold_expression F^2^>2.0\s(F^2^)
_cod_data_source_file c2dt31971c.txt
_cod_data_source_block 4
_cod_database_code 7020774

loop_
_symmetry_equiv_pos_site_id
_symmetry_equiv_pos_as_xyz
1 +X,+Y,+Z
2 -X,1/2+Y,-Z

loop_
_atom_site_label
_atom_site_type_symbol
_atom_site_fract_x
_atom_site_fract_y
_atom_site_fract_z
_atom_site_U_iso_or_equiv
_atom_site_adp_type
_atom_site_occupancy
_atom_site_symmetry_multiplicity
_atom_site_calc_flag
_atom_site_refinement_flags
P1 P 0.51156(9) 0.22521(10) 0.29443(7) 0.0270(3) Uani 1.0 2 d .
O1 O 0.5595(3) 0.1931(4) 0.3965(3) 0.0475(10) Uani 1.0 2 d .
C1 C 0.6040(4) 0.3545(5) 0.2597(3) 0.0316(10) Uani 1.0 2 d .
C2 C 0.7206(4) 0.3785(4) 0.3218(3) 0.0261(9) Uani 1.0 2 d .
C3 C 0.7612(4) 0.4997(5) 0.3320(3) 0.0299(10) Uani 1.0 2 d .
C4 C 0.7045(4) 0.5973(5) 0.2798(4) 0.0335(10) Uani 1.0 2 d .
C5 C 0.6133(4) 0.5664(5) 0.2054(4) 0.0371(11) Uani 1.0 2 d .
C6 C 0.5630(4) 0.4478(5) 0.1915(3) 0.0304(10) Uani 1.0 2 d .
C7 C 0.8147(4) 0.2834(4) 0.3757(3) 0.0316(10) Uani 1.0 2 d .
C8 C 0.7997(4) 0.1491(5) 0.3422(4) 0.0348(11) Uani 1.0 2 d .
C9 C 0.8136(6) 0.2890(6) 0.4813(4) 0.0506(14) Uani 1.0 2 d .
C10 C 0.9451(5) 0.3189(6) 0.3612(5) 0.0583(16) Uani 1.0 2 d .
C11 C 0.7436(5) 0.7328(6) 0.3009(4) 0.0460(12) Uani 1.0 2 d .
C12 C 0.8622(9) 0.7416(12) 0.3760(8) 0.125(4) Uani 1.0 2 d .
C13 C 0.7407(12) 0.8053(8) 0.2160(5) 0.123(5) Uani 1.0 2 d .
C14 C 0.6546(12) 0.7891(8) 0.3573(8) 0.136(5) Uani 1.0 2 d .
C15 C 0.4829(4) 0.4295(5) 0.0906(3) 0.0319(10) Uani 1.0 2 d .
C16 C 0.4224(5) 0.3042(5) 0.0695(4) 0.0395(11) Uani 1.0 2 d .
C17 C 0.3842(4) 0.5297(5) 0.0662(4) 0.0397(12) Uani 1.0 2 d .
C18 C 0.5754(5) 0.4427(6) 0.0246(4) 0.0423(12) Uani 1.0 2 d .
C19 C 0.3445(4) 0.2618(4) 0.2714(3) 0.0280(9) Uani 1.0 2 d .
C20 C 0.2935(4) 0.3840(4) 0.2713(3) 0.0296(10) Uani 1.0 2 d .
C21 C 0.1830(4) 0.4092(5) 0.2112(3) 0.0325(10) Uani 1.0 2 d .
C22 C 0.1163(4) 0.3213(4) 0.1518(3) 0.0293(10) Uani 1.0 2 d .
C23 C 0.1538(4) 0.2001(4) 0.1701(3) 0.0296(10) Uani 1.0 2 d .
C24 C 0.2591(4) 0.1653(4) 0.2334(3) 0.0292(9) Uani 1.0 2 d .
C25 C 0.3360(4) 0.4840(5) 0.3483(4) 0.0352(11) Uani 1.0 2 d .
C26 C 0.4595(5) 0.4654(6) 0.4134(4) 0.0449(13) Uani 1.0 2 d .
C27 C 0.3369(5) 0.6141(5) 0.3064(4) 0.0468(13) Uani 1.0 2 d .
C28 C 0.2362(5) 0.4795(6) 0.4081(4) 0.0449(13) Uani 1.0 2 d .
C29 C 0.0096(4) 0.3539(5) 0.0749(3) 0.0352(11) Uani 1.0 2 d .
C30 C -0.0426(5) 0.4820(5) 0.0879(4) 0.0462(13) Uani 1.0 2 d .
C31 C -0.0966(4) 0.2594(5) 0.0678(4) 0.0451(13) Uani 1.0 2 d .
C32 C 0.0587(5) 0.3509(6) -0.0181(4) 0.0469(13) Uani 1.0 2 d .
C33 C 0.2608(4) 0.0271(5) 0.2663(3) 0.0322(10) Uani 1.0 2 d .
C34 C 0.1324(4) 0.0038(6) 0.2903(4) 0.0453(13) Uani 1.0 2 d .
C35 C 0.2764(5) -0.0647(5) 0.1879(4) 0.0465(13) Uani 1.0 2 d .
C36 C 0.3514(4) -0.0016(5) 0.3554(4) 0.0314(10) Uani 1.0 2 d .
C37 C 0.5309(4) 0.1022(5) 0.2227(4) 0.0431(13) Uani 1.0 2 d .
H3 H 0.8325 0.5168 0.3779 0.0359 Uiso 1.0 2 calc R
H5 H 0.5829 0.6286 0.1612 0.0446 Uiso 1.0 2 calc R
H8A H 0.8768 0.1042 0.3640 0.0417 Uiso 1.0 2 calc R
H8B H 0.7801 0.1473 0.2739 0.0417 Uiso 1.0 2 calc R
H8C H 0.7328 0.1102 0.3672 0.0417 Uiso 1.0 2 calc R
H9A H 0.8833 0.2416 0.5154 0.0608 Uiso 1.0 2 calc R
H9B H 0.7362 0.2541 0.4932 0.0608 Uiso 1.0 2 calc R
H9C H 0.8206 0.3750 0.5022 0.0608 Uiso 1.0 2 calc R
H10A H 0.9485 0.3137 0.2947 0.0699 Uiso 1.0 2 calc R
H10B H 1.0057 0.2623 0.3964 0.0699 Uiso 1.0 2 calc R
H10C H 0.9638 0.4034 0.3831 0.0699 Uiso 1.0 2 calc R
H12A H 0.8733 0.8266 0.3987 0.1501 Uiso 1.0 2 calc R
H12B H 0.9333 0.7171 0.3490 0.1501 Uiso 1.0 2 calc R
H12C H 0.8552 0.6866 0.4280 0.1501 Uiso 1.0 2 calc R
H13A H 0.7620 0.8911 0.2327 0.1475 Uiso 1.0 2 calc R
H13B H 0.6577 0.8019 0.1776 0.1475 Uiso 1.0 2 calc R
H13C H 0.8003 0.7714 0.1808 0.1475 Uiso 1.0 2 calc R
H14A H 0.5703 0.7853 0.3211 0.1632 Uiso 1.0 2 calc R
H14B H 0.6772 0.8752 0.3717 0.1632 Uiso 1.0 2 calc R
H14C H 0.6589 0.7429 0.4155 0.1632 Uiso 1.0 2 calc R
H16A H 0.3654 0.2888 0.1121 0.0474 Uiso 1.0 2 calc R
H16B H 0.4860 0.2400 0.0777 0.0474 Uiso 1.0 2 calc R
H16C H 0.3768 0.3029 0.0051 0.0474 Uiso 1.0 2 calc R
H17A H 0.3284 0.5271 0.1110 0.0477 Uiso 1.0 2 calc R
H17B H 0.3371 0.5153 0.0033 0.0477 Uiso 1.0 2 calc R
H17C H 0.4240 0.6107 0.0688 0.0477 Uiso 1.0 2 calc R
H18A H 0.6243 0.5178 0.0402 0.0507 Uiso 1.0 2 calc R
H18B H 0.5306 0.4477 -0.0399 0.0507 Uiso 1.0 2 calc R
H18C H 0.6304 0.3710 0.0315 0.0507 Uiso 1.0 2 calc R
H21 H 0.1509 0.4904 0.2103 0.0390 Uiso 1.0 2 calc R
H23 H 0.1044 0.1367 0.1373 0.0355 Uiso 1.0 2 calc R
H26A H 0.5260 0.4696 0.3776 0.0539 Uiso 1.0 2 calc R
H26B H 0.4606 0.3845 0.4434 0.0539 Uiso 1.0 2 calc R
H26C H 0.4714 0.5300 0.4612 0.0539 Uiso 1.0 2 calc R
H27A H 0.3581 0.6745 0.3568 0.0561 Uiso 1.0 2 calc R
H27B H 0.2550 0.6330 0.2700 0.0561 Uiso 1.0 2 calc R
H27C H 0.3980 0.6177 0.2658 0.0561 Uiso 1.0 2 calc R
H28A H 0.1554 0.4951 0.3688 0.0539 Uiso 1.0 2 calc R
H28B H 0.2532 0.5425 0.4569 0.0539 Uiso 1.0 2 calc R
H28C H 0.2361 0.3980 0.4369 0.0539 Uiso 1.0 2 calc R
H30A H 0.0220 0.5440 0.0882 0.0554 Uiso 1.0 2 calc R
H30B H -0.0717 0.4849 0.1472 0.0554 Uiso 1.0 2 calc R
H30C H -0.1116 0.4990 0.0366 0.0554 Uiso 1.0 2 calc R
H31A H -0.1263 0.2571 0.1269 0.0541 Uiso 1.0 2 calc R
H31B H -0.0664 0.1776 0.0546 0.0541 Uiso 1.0 2 calc R
H31C H -0.1643 0.2835 0.0174 0.0541 Uiso 1.0 2 calc R
H32A H 0.1275 0.4088 -0.0145 0.0562 Uiso 1.0 2 calc R
H32B H -0.0076 0.3743 -0.0697 0.0562 Uiso 1.0 2 calc R
H32C H 0.0871 0.2675 -0.0287 0.0562 Uiso 1.0 2 calc R
H34A H 0.1296 -0.0794 0.3159 0.0543 Uiso 1.0 2 calc R
H34B H 0.0691 0.0117 0.2337 0.0543 Uiso 1.0 2 calc R
H34C H 0.1169 0.0644 0.3365 0.0543 Uiso 1.0 2 calc R
H35A H 0.2606 -0.1487 0.2072 0.0558 Uiso 1.0 2 calc R
H35B H 0.3607 -0.0593 0.1761 0.0558 Uiso 1.0 2 calc R
H35C H 0.2177 -0.0441 0.1308 0.0558 Uiso 1.0 2 calc R
H36A H 0.4357 0.0027 0.3436 0.0376 Uiso 1.0 2 calc R
H36B H 0.3355 -0.0846 0.3767 0.0376 Uiso 1.0 2 calc R
H36C H 0.3414 0.0585 0.4035 0.0376 Uiso 1.0 2 calc R
H37A H 0.4851 0.0308 0.2390 0.0517 Uiso 1.0 2 calc R
H37B H 0.6188 0.0816 0.2310 0.0517 Uiso 1.0 2 calc R
H37C H 0.4999 0.1249 0.1576 0.0517 Uiso 1.0 2 calc R

loop_
_atom_site_aniso_label
_atom_site_aniso_U_11
_atom_site_aniso_U_22
_atom_site_aniso_U_33
_atom_site_aniso_U_12
_atom_site_aniso_U_13
_atom_site_aniso_U_23
P1 0.0314(5) 0.0198(6) 0.0291(5) -0.0007(5) 0.0043(4) 0.0009(5)
O1 0.0411(17) 0.040(3) 0.058(2) -0.0047(15) 0.0017(15) 0.0177(17)
C1 0.036(3) 0.026(3) 0.033(3) 0.0042(19) 0.0083(18) 0.0025(19)
C2 0.031(2) 0.023(3) 0.025(2) 0.0019(18) 0.0071(16) 0.0000(17)
C3 0.027(2) 0.029(3) 0.032(2) -0.0069(18) 0.0019(17) -0.0043(19)
C4 0.035(3) 0.025(3) 0.040(3) -0.0054(19) 0.0062(19) 0.004(2)
C5 0.038(3) 0.025(3) 0.047(3) -0.0086(19) 0.003(2) 0.009(2)
C6 0.028(2) 0.031(3) 0.030(2) 0.0058(18) 0.0017(17) 0.0019(19)
C7 0.035(3) 0.019(3) 0.039(3) 0.0007(18) 0.0049(18) 0.0015(19)
C8 0.033(3) 0.028(3) 0.043(3) 0.0031(18) 0.0059(19) 0.002(2)
C9 0.068(4) 0.036(4) 0.041(3) 0.002(3) -0.007(3) 0.005(3)
C10 0.039(3) 0.036(4) 0.103(5) 0.007(3) 0.020(3) 0.009(4)
C11 0.049(3) 0.029(3) 0.056(3) -0.015(3) 0.001(3) 0.003(3)
C12 0.125(4) 0.124(4) 0.126(4) -0.0004(11) 0.0216(12) 0.0001(11)
C13 0.269(13) 0.034(4) 0.063(5) -0.058(6) 0.024(7) -0.003(4)
C14 0.237(13) 0.061(6) 0.140(9) -0.066(8) 0.111(9) -0.053(6)
C15 0.035(3) 0.030(3) 0.029(2) -0.0054(19) 0.0030(17) 0.0023(19)
C16 0.047(3) 0.037(3) 0.033(3) -0.010(3) 0.004(2) -0.004(2)
C17 0.035(3) 0.044(4) 0.039(3) -0.003(2) 0.0032(18) 0.013(3)
C18 0.038(3) 0.052(4) 0.038(3) -0.008(3) 0.011(2) 0.005(3)
C19 0.038(2) 0.024(3) 0.0222(19) -0.0035(17) 0.0056(16) 0.0009(17)
C20 0.032(2) 0.020(3) 0.039(3) -0.0039(18) 0.0096(18) 0.0015(19)
C21 0.038(3) 0.022(3) 0.039(3) 0.0013(19) 0.0101(19) 0.0035(19)
C22 0.035(3) 0.021(3) 0.033(3) -0.0015(17) 0.0080(18) 0.0042(18)
C23 0.032(2) 0.024(3) 0.032(2) -0.0012(17) 0.0037(16) 0.0019(18)
C24 0.035(2) 0.020(3) 0.032(3) 0.0009(18) 0.0066(17) 0.0004(18)
C25 0.039(3) 0.023(3) 0.044(3) -0.0049(19) 0.008(2) -0.008(2)
C26 0.044(3) 0.051(4) 0.039(3) -0.006(3) 0.007(2) -0.016(3)
C27 0.054(3) 0.025(3) 0.060(4) -0.009(3) 0.009(3) -0.011(3)
C28 0.043(3) 0.046(4) 0.047(3) -0.007(3) 0.011(3) -0.015(3)
C29 0.035(3) 0.033(3) 0.035(3) 0.004(2) 0.0013(19) 0.006(2)
C30 0.048(3) 0.036(3) 0.051(3) 0.009(3) 0.000(3) 0.007(3)
C31 0.035(3) 0.038(4) 0.059(3) 0.003(2) -0.000(3) 0.011(3)
C32 0.043(3) 0.056(4) 0.039(3) 0.003(3) 0.003(3) 0.004(3)
C33 0.041(3) 0.020(3) 0.033(3) -0.0058(19) 0.0027(18) 0.0005(19)
C34 0.040(3) 0.042(4) 0.052(3) -0.002(3) 0.005(2) 0.021(3)
C35 0.066(3) 0.028(3) 0.043(3) 0.003(3) 0.004(3) -0.006(3)
C36 0.037(3) 0.018(3) 0.038(3) -0.0014(18) 0.0054(18) 0.0089(19)
C37 0.033(3) 0.018(3) 0.073(4) -0.0009(19) -0.004(3) 0.011(3)

loop_
_atom_type_symbol
_atom_type_description
_atom_type_scat_dispersion_real
_atom_type_scat_dispersion_imag
_atom_type_scat_source
C C 0.0033 0.0016
;
International Tables for Crystallography
(1992, Vol. C, Tables 4.2.6.8 and 6.1.1.4)
;
H H 0.0000 0.0000
;
International Tables for Crystallography
(1992, Vol. C, Table 6.1.1.4)
;
O O 0.0106 0.0060
;
International Tables for Crystallography
(1992, Vol. C, Tables 4.2.6.8 and 6.1.1.4)
;
P P 0.1023 0.0942
;
International Tables for Crystallography
(1992, Vol. C, Tables 4.2.6.8 and 6.1.1.4)
;

loop_
_geom_angle_atom_site_label_1
_geom_angle_atom_site_label_2
_geom_angle_atom_site_label_3
_geom_angle
_geom_angle_publ_flag
O1 P1 C1 109.37(19) yes
O1 P1 C19 112.12(19) yes
O1 P1 C37 110.8(3) yes
C1 P1 C19 111.5(2) yes
C1 P1 C37 106.2(3) yes
C19 P1 C37 106.7(2) yes
P1 C1 C2 115.6(3) yes
P1 C1 C6 127.3(3) yes
C2 C1 C6 115.7(4) yes
C1 C2 C3 117.9(4) yes
C1 C2 C7 128.4(4) yes
C3 C2 C7 113.6(4) yes
C2 C3 C4 124.2(4) yes
C3 C4 C5 115.9(5) yes
C3 C4 C11 122.5(4) yes
C5 C4 C11 121.6(4) yes
C4 C5 C6 123.3(5) yes
C1 C6 C5 119.0(4) yes
C1 C6 C15 127.4(4) yes
C5 C6 C15 112.7(4) yes
C2 C7 C8 116.3(4) yes
C2 C7 C9 110.2(4) yes
C2 C7 C10 108.3(4) yes
C8 C7 C9 109.6(4) yes
C8 C7 C10 103.9(4) yes
C9 C7 C10 108.1(5) yes
C4 C11 C12 111.5(6) yes
C4 C11 C13 112.4(5) yes
C4 C11 C14 107.7(6) yes
C12 C11 C13 116.7(8) yes
C12 C11 C14 97.9(7) yes
C13 C11 C14 109.2(7) yes
C6 C15 C16 116.6(4) yes
C6 C15 C17 112.0(4) yes
C6 C15 C18 104.6(4) yes
C16 C15 C17 108.7(4) yes
C16 C15 C18 105.9(4) yes
C17 C15 C18 108.4(4) yes
P1 C19 C20 124.9(4) yes
P1 C19 C24 117.9(4) yes
C20 C19 C24 116.1(4) yes
C19 C20 C21 118.5(4) yes
C19 C20 C25 124.9(4) yes
C21 C20 C25 115.2(4) yes
C20 C21 C22 123.6(5) yes
C21 C22 C23 115.0(4) yes
C21 C22 C29 123.1(4) yes
C23 C22 C29 121.9(4) yes
C22 C23 C24 124.4(4) yes
C19 C24 C23 117.3(4) yes
C19 C24 C33 127.1(4) yes
C23 C24 C33 114.9(4) yes
C20 C25 C26 117.8(4) yes
C20 C25 C27 111.9(4) yes
C20 C25 C28 103.7(4) yes
C26 C25 C27 107.4(4) yes
C26 C25 C28 107.2(4) yes
C27 C25 C28 108.4(5) yes
C22 C29 C30 112.4(4) yes
C22 C29 C31 111.7(4) yes
C22 C29 C32 107.1(4) yes
C30 C29 C31 108.2(4) yes
C30 C29 C32 109.3(5) yes
C31 C29 C32 108.2(4) yes
C24 C33 C34 105.5(4) yes
C24 C33 C35 112.5(4) yes
C24 C33 C36 115.2(4) yes
C34 C33 C35 107.3(4) yes
C34 C33 C36 104.9(4) yes
C35 C33 C36 110.8(4) yes
C2 C3 H3 117.915 no
C4 C3 H3 117.907 no
C4 C5 H5 118.342 no
C6 C5 H5 118.342 no
C7 C8 H8A 109.468 no
C7 C8 H8B 109.470 no
C7 C8 H8C 109.473 no
H8A C8 H8B 109.472 no
H8A C8 H8C 109.474 no
H8B C8 H8C 109.471 no
C7 C9 H9A 109.464 no
C7 C9 H9B 109.477 no
C7 C9 H9C 109.470 no
H9A C9 H9B 109.475 no
H9A C9 H9C 109.472 no
H9B C9 H9C 109.469 no
C7 C10 H10A 109.473 no
C7 C10 H10B 109.478 no
C7 C10 H10C 109.471 no
H10A C10 H10B 109.469 no
H10A C10 H10C 109.464 no
H10B C10 H10C 109.472 no
C11 C12 H12A 109.472 no
C11 C12 H12B 109.477 no
C11 C12 H12C 109.478 no
H12A C12 H12B 109.467 no
H12A C12 H12C 109.466 no
H12B C12 H12C 109.467 no
C11 C13 H13A 109.472 no
C11 C13 H13B 109.479 no
C11 C13 H13C 109.472 no
H13A C13 H13B 109.471 no
H13A C13 H13C 109.468 no
H13B C13 H13C 109.465 no
C11 C14 H14A 109.479 no
C11 C14 H14B 109.474 no
C11 C14 H14C 109.474 no
H14A C14 H14B 109.468 no
H14A C14 H14C 109.463 no
H14B C14 H14C 109.470 no
C15 C16 H16A 109.471 no
C15 C16 H16B 109.475 no
C15 C16 H16C 109.476 no
H16A C16 H16B 109.473 no
H16A C16 H16C 109.466 no
H16B C16 H16C 109.466 no
C15 C17 H17A 109.471 no
C15 C17 H17B 109.473 no
C15 C17 H17C 109.470 no
H17A C17 H17B 109.475 no
H17A C17 H17C 109.467 no
H17B C17 H17C 109.470 no
C15 C18 H18A 109.474 no
C15 C18 H18B 109.474 no
C15 C18 H18C 109.476 no
H18A C18 H18B 109.467 no
H18A C18 H18C 109.467 no
H18B C18 H18C 109.470 no
C20 C21 H21 118.179 no
C22 C21 H21 118.184 no
C22 C23 H23 117.807 no
C24 C23 H23 117.804 no
C25 C26 H26A 109.474 no
C25 C26 H26B 109.469 no
C25 C26 H26C 109.469 no
H26A C26 H26B 109.475 no
H26A C26 H26C 109.472 no
H26B C26 H26C 109.468 no
C25 C27 H27A 109.479 no
C25 C27 H27B 109.472 no
C25 C27 H27C 109.476 no
H27A C27 H27B 109.471 no
H27A C27 H27C 109.464 no
H27B C27 H27C 109.466 no
C25 C28 H28A 109.468 no
C25 C28 H28B 109.470 no
C25 C28 H28C 109.473 no
H28A C28 H28B 109.467 no
H28A C28 H28C 109.473 no
H28B C28 H28C 109.477 no
C29 C30 H30A 109.478 no
C29 C30 H30B 109.467 no
C29 C30 H30C 109.465 no
H30A C30 H30B 109.476 no
H30A C30 H30C 109.472 no
H30B C30 H30C 109.469 no
C29 C31 H31A 109.468 no
C29 C31 H31B 109.473 no
C29 C31 H31C 109.470 no
H31A C31 H31B 109.470 no
H31A C31 H31C 109.474 no
H31B C31 H31C 109.471 no
C29 C32 H32A 109.478 no
C29 C32 H32B 109.464 no
C29 C32 H32C 109.467 no
H32A C32 H32B 109.472 no
H32A C32 H32C 109.475 no
H32B C32 H32C 109.472 no
C33 C34 H34A 109.473 no
C33 C34 H34B 109.469 no
C33 C34 H34C 109.475 no
H34A C34 H34B 109.468 no
H34A C34 H34C 109.473 no
H34B C34 H34C 109.469 no
C33 C35 H35A 109.465 no
C33 C35 H35B 109.465 no
C33 C35 H35C 109.471 no
H35A C35 H35B 109.468 no
H35A C35 H35C 109.481 no
H35B C35 H35C 109.478 no
C33 C36 H36A 109.470 no
C33 C36 H36B 109.468 no
C33 C36 H36C 109.471 no
H36A C36 H36B 109.471 no
H36A C36 H36C 109.474 no
H36B C36 H36C 109.473 no
P1 C37 H37A 109.474 no
P1 C37 H37B 109.466 no
P1 C37 H37C 109.470 no
H37A C37 H37B 109.473 no
H37A C37 H37C 109.473 no
H37B C37 H37C 109.471 no

loop_
_geom_bond_atom_site_label_1
_geom_bond_atom_site_label_2
_geom_bond_distance
_geom_bond_publ_flag
P1 O1 1.525(4) yes
P1 C1 1.861(5) yes
P1 C19 1.854(5) yes
P1 C37 1.735(6) yes
C1 C2 1.451(6) yes
C1 C6 1.433(7) yes
C2 C3 1.390(7) yes
C2 C7 1.567(6) yes
C3 C4 1.384(7) yes
C4 C5 1.376(6) yes
C4 C11 1.548(8) yes
C5 C6 1.401(7) yes
C6 C15 1.581(6) yes
C7 C8 1.536(7) yes
C7 C9 1.547(7) yes
C7 C10 1.542(8) yes
C11 C12 1.544(11) yes
C11 C13 1.463(10) yes
C11 C14 1.525(14) yes
C15 C16 1.522(7) yes
C15 C17 1.533(7) yes
C15 C18 1.538(7) yes
C19 C20 1.441(7) yes
C19 C24 1.447(6) yes
C20 C21 1.388(6) yes
C20 C25 1.570(7) yes
C21 C22 1.401(6) yes
C22 C23 1.390(7) yes
C22 C29 1.509(6) yes
C23 C24 1.393(6) yes
C24 C33 1.575(7) yes
C25 C26 1.522(6) yes
C25 C27 1.540(8) yes
C25 C28 1.530(8) yes
C29 C30 1.530(8) yes
C29 C31 1.547(7) yes
C29 C32 1.556(8) yes
C33 C34 1.544(7) yes
C33 C35 1.553(7) yes
C33 C36 1.516(6) yes
C3 H3 0.950 no
C5 H5 0.950 no
C8 H8A 0.980 no
C8 H8B 0.980 no
C8 H8C 0.980 no
C9 H9A 0.980 no
C9 H9B 0.980 no
C9 H9C 0.980 no
C10 H10A 0.980 no
C10 H10B 0.980 no
C10 H10C 0.980 no
C12 H12A 0.980 no
C12 H12B 0.980 no
C12 H12C 0.980 no
C13 H13A 0.980 no
C13 H13B 0.980 no
C13 H13C 0.980 no
C14 H14A 0.980 no
C14 H14B 0.980 no
C14 H14C 0.980 no
C16 H16A 0.980 no
C16 H16B 0.980 no
C16 H16C 0.980 no
C17 H17A 0.980 no
C17 H17B 0.980 no
C17 H17C 0.980 no
C18 H18A 0.980 no
C18 H18B 0.980 no
C18 H18C 0.980 no
C21 H21 0.950 no
C23 H23 0.950 no
C26 H26A 0.980 no
C26 H26B 0.980 no
C26 H26C 0.980 no
C27 H27A 0.980 no
C27 H27B 0.980 no
C27 H27C 0.980 no
C28 H28A 0.980 no
C28 H28B 0.980 no
C28 H28C 0.980 no
C30 H30A 0.980 no
C30 H30B 0.980 no
C30 H30C 0.980 no
C31 H31A 0.980 no
C31 H31B 0.980 no
C31 H31C 0.980 no
C32 H32A 0.980 no
C32 H32B 0.980 no
C32 H32C 0.980 no
C34 H34A 0.980 no
C34 H34B 0.980 no
C34 H34C 0.980 no
C35 H35A 0.980 no
C35 H35B 0.980 no
C35 H35C 0.980 no
C36 H36A 0.980 no
C36 H36B 0.980 no
C36 H36C 0.980 no
C37 H37A 0.980 no
C37 H37B 0.980 no
C37 H37C 0.980 no

loop_
_geom_contact_atom_site_label_1
_geom_contact_atom_site_label_2
_geom_contact_distance
_geom_contact_publ_flag
_geom_contact_site_symmetry_2
P1 C7 3.392(5) no .
P1 C8 3.233(5) no .
P1 C16 3.359(5) no .
P1 C25 3.584(5) no .
P1 C26 3.244(6) no .
P1 C33 3.468(5) no .
P1 C36 3.252(5) no .
O1 C2 3.022(6) no .
O1 C7 3.051(6) no .
O1 C8 2.947(6) no .
O1 C9 3.029(7) no .
O1 C26 3.181(7) no .
O1 C36 3.096(6) no .
C1 C4 2.853(7) no .
C1 C8 3.179(7) no .
C1 C16 3.152(6) no .
C1 C18 3.522(7) no .
C1 C20 3.479(7) no .
C1 C26 3.223(7) no .
C2 C5 2.774(7) no .
C2 C26 3.529(7) no .
C3 C6 2.762(6) no .
C3 C9 3.137(7) no .
C3 C10 2.797(7) no .
C3 C12 2.876(14) no .
C3 C14 3.399(11) no .
C5 C13 2.940(11) no .
C5 C14 3.255(11) no .
C5 C17 2.957(6) no .
C5 C18 2.921(7) no .
C6 C19 3.510(7) no .
C6 C20 3.465(7) no .
C8 C37 3.187(7) no .
C16 C19 3.257(7) no .
C16 C24 3.589(7) no .
C16 C37 3.199(7) no .
C17 C21 3.592(7) no .
C19 C22 2.854(6) no .
C19 C26 3.131(7) no .
C19 C28 3.450(8) no .
C19 C36 3.107(7) no .
C20 C23 2.772(6) no .
C21 C24 2.777(7) no .
C21 C27 2.979(7) no .
C21 C28 2.927(7) no .
C21 C30 2.895(7) no .
C21 C32 3.431(7) no .
C23 C31 2.955(6) no .
C23 C32 3.202(7) no .
C23 C34 2.799(8) no .
C23 C35 3.166(7) no .
C24 C37 3.110(7) no .
C33 C37 3.269(7) no .
C35 C37 3.301(8) no .
C36 C37 3.227(8) no .
P1 H8B 3.1512 no .
P1 H8C 2.7696 no .
P1 H9B 3.4582 no .
P1 H16A 2.9240 no .
P1 H16B 3.1301 no .
P1 H26A 2.9098 no .
P1 H26B 2.9168 no .
P1 H36A 2.6970 no .
P1 H36C 3.2355 no .
O1 H8B 3.3210 no .
O1 H8C 2.2269 no .
O1 H9B 2.2797 no .
O1 H9C 3.5928 no .
O1 H26A 3.0303 no .
O1 H26B 2.5027 no .
O1 H36A 2.5170 no .
O1 H36C 2.8346 no .
O1 H37A 2.8905 no .
O1 H37B 2.8870 no .
O1 H37C 3.5065 no .
C1 H3 3.2870 no .
C1 H5 3.2938 no .
C1 H8B 2.9542 no .
C1 H8C 3.2667 no .
C1 H16A 3.1541 no .
C1 H16B 3.0007 no .
C1 H18C 3.4063 no .
C1 H26A 2.4145 no .
C1 H26B 3.3792 no .
C1 H37B 3.0003 no .
C1 H37C 3.0183 no .
C2 H8A 3.4368 no .
C2 H8B 2.7184 no .
C2 H8C 2.9836 no .
C2 H9A 3.3937 no .
C2 H9B 2.8217 no .
C2 H9C 2.6589 no .
C2 H10A 2.7120 no .
C2 H10B 3.3742 no .
C2 H10C 2.6782 no .
C2 H26A 2.6310 no .
C2 H37B 3.5839 no .
C3 H5 3.1942 no .
C3 H9C 2.7977 no .
C3 H10A 3.0125 no .
C3 H10C 2.4534 no .
C3 H12B 3.0096 no .
C3 H12C 2.5706 no .
C3 H14C 3.2020 no .
C3 H26A 2.8189 no .
C4 H12A 3.3852 no .
C4 H12B 2.8513 no .
C4 H12C 2.6528 no .
C4 H13A 3.3476 no .
C4 H13B 2.6709 no .
C4 H13C 2.7126 no .
C4 H14A 2.6569 no .
C4 H14B 3.3387 no .
C4 H14C 2.6575 no .
C4 H18A 3.5506 no .
C4 H26A 2.9848 no .
C4 H27C 3.3578 no .
C5 H3 3.1927 no .
C5 H13B 2.6485 no .
C5 H13C 3.1023 no .
C5 H14A 3.0053 no .
C5 H14C 3.5731 no .
C5 H17A 3.2142 no .
C5 H17C 2.6462 no .
C5 H18A 2.4955 no .
C5 H18C 3.3417 no .
C5 H26A 3.0458 no .
C5 H27C 2.7441 no .
C6 H16A 2.8506 no .
C6 H16B 2.8355 no .
C6 H16C 3.4643 no .
C6 H17A 2.7707 no .
C6 H17B 3.4244 no .
C6 H17C 2.7661 no .
C6 H18A 2.5466 no .
C6 H18B 3.3315 no .
C6 H18C 2.7146 no .
C6 H26A 2.8348 no .
C6 H27C 2.9401 no .
C6 H37C 3.5899 no .
C7 H3 2.5405 no .
C7 H37B 3.4957 no .
C8 H9A 2.7174 no .
C8 H9B 2.6920 no .
C8 H9C 3.3655 no .
C8 H10A 2.6070 no .
C8 H10B 2.5741 no .
C8 H10C 3.2927 no .
C8 H37B 2.4376 no .
C9 H3 2.9253 no .
C9 H8A 2.8104 no .
C9 H8B 3.3561 no .
C9 H8C 2.6042 no .
C9 H10A 3.3547 no .
C9 H10B 2.6671 no .
C9 H10C 2.6917 no .
C10 H3 2.5158 no .
C10 H8A 2.4519 no .
C10 H8B 2.7449 no .
C10 H8C 3.2723 no .
C10 H9A 2.6135 no .
C10 H9B 3.3488 no .
C10 H9C 2.7517 no .
C11 H3 2.7039 no .
C11 H5 2.6874 no .
C12 H3 2.4626 no .
C12 H13A 2.7132 no .
C12 H13B 3.3841 no .
C12 H13C 2.8227 no .
C12 H14A 3.2050 no .
C12 H14B 2.4960 no .
C12 H14C 2.4204 no .
C13 H5 2.6127 no .
C13 H12A 2.8008 no .
C13 H12B 2.7667 no .
C13 H12C 3.3719 no .
C13 H14A 2.6514 no .
C13 H14B 2.6158 no .
C13 H14C 3.2806 no .
C14 H3 3.5305 no .
C14 H5 3.3188 no .
C14 H12A 2.4101 no .
C14 H12B 3.1998 no .
C14 H12C 2.5189 no .
C14 H13A 2.6001 no .
C14 H13B 2.6361 no .
C14 H13C 3.2929 no .
C14 H27A 3.4995 no .
C14 H27C 3.4405 no .
C15 H5 2.5532 no .
C15 H27C 3.5369 no .
C15 H37C 3.4436 no .
C16 H17A 2.7454 no .
C16 H17B 2.5947 no .
C16 H17C 3.3268 no .
C16 H18A 3.2999 no .
C16 H18B 2.6705 no .
C16 H18C 2.5671 no .
C16 H32A 3.4473 no .
C16 H37C 2.3998 no .
C17 H5 2.5958 no .
C17 H16A 2.7168 no .
C17 H16B 3.3324 no .
C17 H16C 2.6148 no .
C17 H18A 2.7511 no .
C17 H18B 2.5988 no .
C17 H18C 3.3362 no .
C17 H27C 3.0449 no .
C17 H32A 3.1431 no .
C18 H5 2.8278 no .
C18 H16A 3.3053 no .
C18 H16B 2.5895 no .
C18 H16C 2.6377 no .
C18 H17A 3.3420 no .
C18 H17B 2.7079 no .
C18 H17C 2.6351 no .
C19 H16A 2.3984 no .
C19 H16B 3.4894 no .
C19 H21 3.2860 no .
C19 H23 3.2775 no .
C19 H26A 3.2152 no .
C19 H26B 2.9188 no .
C19 H28C 3.2494 no .
C19 H34C 3.5655 no .
C19 H36A 3.1039 no .
C19 H36C 2.9360 no .
C19 H37A 3.0331 no .
C19 H37C 2.9995 no .
C20 H16A 2.7935 no .
C20 H17A 2.8957 no .
C20 H26A 2.8910 no .
C20 H26B 2.8239 no .
C20 H26C 3.4639 no .
C20 H27A 3.4163 no .
C20 H27B 2.7354 no .
C20 H27C 2.7939 no .
C20 H28A 2.5741 no .
C20 H28B 3.3110 no .
C20 H28C 2.6183 no .
C21 H16A 2.9920 no .
C21 H17A 2.6915 no .
C21 H23 3.2112 no .
C21 H27B 2.6488 no .
C21 H27C 3.2677 no .
C21 H28A 2.5557 no .
C21 H28C 3.2408 no .
C21 H30A 2.7066 no .
C21 H30B 2.9092 no .
C21 H32A 3.2379 no .
C22 H16A 2.9361 no .
C22 H17A 3.3701 no .
C22 H30A 2.7255 no .
C22 H30B 2.7231 no .
C22 H30C 3.3598 no .
C22 H31A 2.7246 no .
C22 H31B 2.7270 no .
C22 H31C 3.3641 no .
C22 H32A 2.6337 no .
C22 H32B 3.3172 no .
C22 H32C 2.6611 no .
C23 H16A 2.8008 no .
C23 H21 3.2070 no .
C23 H31A 3.1002 no .
C23 H31B 2.6964 no .
C23 H32A 3.4926 no .
C23 H32C 2.9512 no .
C23 H34B 2.4993 no .
C23 H34C 2.9357 no .
C23 H35C 2.8289 no .
C24 H16A 2.6637 no .
C24 H34A 3.3468 no .
C24 H34B 2.6805 no .
C24 H34C 2.6130 no .
C24 H35A 3.4304 no .
C24 H35B 2.8741 no .
C24 H35C 2.7134 no .
C24 H36A 2.8844 no .
C24 H36B 3.4333 no .
C24 H36C 2.7366 no .
C24 H37A 2.8783 no .
C24 H37C 3.0982 no .
C25 H17A 3.4829 no .
C25 H21 2.5860 no .
C26 H27A 2.5959 no .
C26 H27B 3.3183 no .
C26 H27C 2.6998 no .
C26 H28A 3.3120 no .
C26 H28B 2.6146 no .
C26 H28C 2.6556 no .
C27 H14A 3.1515 no .
C27 H17A 2.9914 no .
C27 H21 2.6268 no .
C27 H26A 2.6611 no .
C27 H26B 3.3243 no .
C27 H26C 2.6231 no .
C27 H28A 2.6833 no .
C27 H28B 2.6563 no .
C27 H28C 3.3430 no .
C28 H21 2.8683 no .
C28 H26A 3.3141 no .
C28 H26B 2.6427 no .
C28 H26C 2.6226 no .
C28 H27A 2.6894 no .
C28 H27B 2.6551 no .
C28 H27C 3.3411 no .
C29 H21 2.7152 no .
C29 H23 2.6699 no .
C30 H21 2.5150 no .
C30 H31A 2.7082 no .
C30 H31B 3.3430 no .
C30 H31C 2.6423 no .
C30 H32A 2.7309 no .
C30 H32B 2.6747 no .
C30 H32C 3.3617 no .
C31 H23 2.6223 no .
C31 H30A 3.3464 no .
C31 H30B 2.7010 no .
C31 H30C 2.6409 no .
C31 H32A 3.3646 no .
C31 H32B 2.7022 no .
C31 H32C 2.6817 no .
C32 H16C 3.5022 no .
C32 H17B 3.5164 no .
C32 H23 3.2221 no .
C32 H30A 2.6852 no .
C32 H30B 3.3674 no .
C32 H30C 2.7074 no .
C32 H31A 3.3659 no .
C32 H31B 2.6701 no .
C32 H31C 2.7099 no .
C33 H23 2.5917 no .
C33 H37A 2.5817 no .
C33 H37C 3.4935 no .
C34 H23 2.6283 no .
C34 H35A 2.6202 no .
C34 H35B 3.3464 no .
C34 H35C 2.7232 no .
C34 H36A 3.2917 no .
C34 H36B 2.5443 no .
C34 H36C 2.6402 no .
C35 H23 2.8980 no .
C35 H34A 2.7003 no .
C35 H34B 2.6369 no .
C35 H34C 3.3501 no .
C35 H36A 2.7005 no .
C35 H36B 2.7215 no .
C35 H36C 3.3725 no .
C35 H37A 2.5080 no .
C35 H37C 3.3063 no .
C36 H34A 2.5506 no .
C36 H34B 3.2862 no .
C36 H34C 2.6490 no .
C36 H35A 2.7240 no .
C36 H35B 2.7151 no .
C36 H35C 3.3654 no .
C36 H37A 2.4781 no .
C37 H8B 2.7546 no .
C37 H8C 2.7661 no .
C37 H16A 2.9893 no .
C37 H16B 2.5643 no .
C37 H35B 2.5663 no .
C37 H36A 2.4678 no .
H3 H9A 3.5847 no .
H3 H9B 3.5744 no .
H3 H9C 2.4034 no .
H3 H10A 2.9261 no .
H3 H10B 3.3406 no .
H3 H10C 1.8917 no .
H3 H12A 3.3983 no .
H3 H12B 2.5139 no .
H3 H12C 1.9823 no .
H3 H14C 3.2250 no .
H3 H26A 3.4215 no .
H5 H13A 3.5127 no .
H5 H13B 2.0503 no .
H5 H13C 2.8260 no .
H5 H14A 2.9139 no .
H5 H17A 2.9770 no .
H5 H17B 3.4399 no .
H5 H17C 2.0106 no .
H5 H18A 2.2553 no .
H5 H18B 3.4897 no .
H5 H18C 3.4721 no .
H5 H27C 2.7737 no .
H8A H9A 2.6573 no .
H8A H9B 3.1187 no .
H8A H10A 2.6688 no .
H8A H10B 2.2224 no .
H8A H10C 3.3824 no .
H8A H37B 3.1404 no .
H8B H9B 3.5262 no .
H8B H10A 2.5682 no .
H8B H10B 3.0464 no .
H8B H37A 3.4408 no .
H8B H37B 1.9112 no .
H8B H37C 3.2449 no .
H8C H9A 2.8505 no .
H8C H9B 2.4097 no .
H8C H9C 3.5169 no .
H8C H10A 3.5524 no .
H8C H10B 3.3909 no .
H8C H36A 3.4359 no .
H8C H37A 3.1289 no .
H8C H37B 2.1666 no .
H9A H10A 3.5221 no .
H9A H10B 2.4061 no .
H9A H10C 2.8739 no .
H9B H10B 3.5285 no .
H9B H26A 3.4964 no .
H9B H26B 3.3087 no .
H9C H10B 3.0415 no .
H9C H10C 2.5802 no .
H9C H12C 3.5946 no .
H9C H26A 3.5649 no .
H10C H12B 3.4486 no .
H10C H12C 3.4085 no .
H12A H13A 2.5985 no .
H12A H13C 3.1893 no .
H12A H14A 3.3521 no .
H12A H14B 2.1903 no .
H12A H14C 2.5891 no .
H12B H13A 2.9689 no .
H12B H13C 2.6794 no .
H12B H14B 3.3772 no .
H12B H14C 3.3635 no .
H12C H14A 3.4088 no .
H12C H14B 2.8491 no .
H12C H14C 2.2255 no .
H13A H14A 2.9142 no .
H13A H14B 2.3968 no .
H13A H14C 3.4870 no .
H13B H14A 2.4739 no .
H13B H14B 2.9135 no .
H13B H14C 3.5317 no .
H13B H17C 3.4556 no .
H13C H14A 3.5542 no .
H13C H14B 3.5105 no .
H14A H26A 3.5797 no .
H14A H27A 2.7693 no .
H14A H27C 2.6456 no .
H14C H26A 3.3095 no .
H14C H26C 3.2554 no .
H14C H27A 3.3523 no .
H14C H27C 3.5418 no .
H16A H17A 2.6180 no .
H16A H17B 2.9129 no .
H16A H18B 3.5732 no .
H16A H18C 3.4710 no .
H16A H23 3.4001 no .
H16A H32A 3.1905 no .
H16A H32C 3.3664 no .
H16A H37A 3.4789 no .
H16A H37C 2.3325 no .
H16B H17B 3.4841 no .
H16B H18A 3.4694 no .
H16B H18B 2.9319 no .
H16B H18C 2.3291 no .
H16B H37A 3.2751 no .
H16B H37B 2.9802 no .
H16B H37C 1.6972 no .
H16C H17A 2.9860 no .
H16C H17B 2.3463 no .
H16C H17C 3.4806 no .
H16C H18A 3.5554 no .
H16C H18B 2.4914 no .
H16C H18C 2.8505 no .
H16C H32A 2.9461 no .
H16C H32C 3.1651 no .
H16C H37C 3.0661 no .
H17A H18B 3.5276 no .
H17A H21 2.6782 no .
H17A H27B 2.8430 no .
H17A H27C 2.4526 no .
H17A H30A 3.3414 no .
H17A H32A 2.8974 no .
H17B H18A 3.1145 no .
H17B H18B 2.4511 no .
H17B H18C 3.5501 no .
H17B H32A 2.5553 no .
H17C H18A 2.5361 no .
H17C H18B 2.7823 no .
H17C H18C 3.5670 no .
H17C H27C 2.9468 no .
H21 H27A 3.4576 no .
H21 H27B 2.0244 no .
H21 H27C 3.0285 no .
H21 H28A 2.3081 no .
H21 H28C 3.4176 no .
H21 H30A 2.1413 no .
H21 H30B 2.4567 no .
H21 H30C 3.4737 no .
H21 H32A 3.3633 no .
H23 H31A 2.8416 no .
H23 H31B 2.0864 no .
H23 H31C 3.5271 no .
H23 H32C 2.7859 no .
H23 H34A 3.4793 no .
H23 H34B 2.0450 no .
H23 H34C 2.9920 no .
H23 H35A 3.5981 no .
H23 H35B 3.4994 no .
H23 H35C 2.3383 no .
H26A H27A 2.8739 no .
H26A H27B 3.5765 no .
H26A H27C 2.5245 no .
H26A H28B 3.5150 no .
H26A H28C 3.5558 no .
H26B H27A 3.4996 no .
H26B H27C 3.5967 no .
H26B H28A 3.5489 no .
H26B H28B 2.8970 no .
H26B H28C 2.4664 no .
H26C H27A 2.3724 no .
H26C H27B 3.4980 no .
H26C H27C 2.9717 no .
H26C H28A 3.5141 no .
H26C H28B 2.4010 no .
H26C H28C 2.9278 no .
H27A H28A 2.9960 no .
H27A H28B 2.4843 no .
H27A H28C 3.5758 no .
H27B H28A 2.4764 no .
H27B H28B 2.9055 no .
H27B H28C 3.5625 no .
H27B H30A 3.4673 no .
H27C H28A 3.5676 no .
H27C H28B 3.5634 no .
H30A H31C 3.5335 no .
H30A H32A 2.5341 no .
H30A H32B 2.9217 no .
H30A H32C 3.5931 no .
H30B H31A 2.5492 no .
H30B H31C 2.9475 no .
H30B H32B 3.5825 no .
H30C H31A 2.9566 no .
H30C H31B 3.5276 no .
H30C H31C 2.4141 no .
H30C H32A 3.0379 no .
H30C H32B 2.4975 no .
H30C H32C 3.5828 no .
H31A H32C 3.5720 no .
H31A H34B 3.5933 no .
H31B H32A 3.5666 no .
H31B H32B 2.9539 no .
H31B H32C 2.4677 no .
H31B H34B 3.2932 no .
H31C H32B 2.5322 no .
H31C H32C 2.9822 no .
H34A H35A 2.4580 no .
H34A H35B 3.5632 no .
H34A H35C 3.0650 no .
H34A H36A 3.4441 no .
H34A H36B 2.2795 no .
H34A H36C 2.8665 no .
H34B H35A 2.8214 no .
H34B H35B 3.5628 no .
H34B H35C 2.5002 no .
H34B H36B 3.4331 no .
H34B H36C 3.5540 no .
H34C H35A 3.5444 no .
H34C H35C 3.5942 no .
H34C H36A 3.5648 no .
H34C H36B 2.8715 no .
H34C H36C 2.4874 no .
H35A H36A 2.9920 no .
H35A H36B 2.5547 no .
H35A H37A 3.1173 no .
H35B H36A 2.5226 no .
H35B H36B 3.0098 no .
H35B H37A 1.7919 no .
H35B H37B 3.1989 no .
H35B H37C 2.5666 no .
H35C H36A 3.5895 no .
H35C H37A 3.1792 no .
H35C H37C 3.5718 no .
H36A H37A 1.7424 no .
H36A H37B 2.9624 no .
H36A H37C 3.2205 no .
H36B H37A 3.0982 no .
H36C H37A 3.1333 no .
O1 H26C 2.8016 no 2_646
O1 H27A 3.5534 no 2_646
O1 H28B 3.1402 no 2_646
C3 H30B 3.5491 no 1_655
C8 H13A 3.2133 no 1_545
C8 H14B 3.3280 no 1_545
C8 H28B 3.3089 no 2_646
C8 H31A 3.5917 no 1_655
C9 H12A 3.5913 no 2_746
C9 H12B 3.4560 no 2_746
C9 H27A 3.5255 no 2_646
C9 H28B 2.9615 no 2_646
C9 H34A 3.2423 no 2_656
C9 H36B 3.1905 no 2_656
C10 H28A 2.9943 no 1_655
C10 H28C 3.3080 no 1_655
C10 H30B 3.5819 no 1_655
C10 H31A 3.4303 no 1_655
C10 H34C 3.4090 no 1_655
C12 H9A 2.9543 no 2_756
C12 H10B 3.3765 no 2_756
C12 H28C 3.5572 no 2_656
C13 H16C 3.2447 no 2_655
C13 H37B 3.3113 no 1_565
C14 H8C 3.5873 no 1_565
C14 H26B 3.5444 no 2_656
C14 H28C 3.2433 no 2_656
C14 H36A 3.3271 no 1_565
C14 H37A 3.4850 no 1_565
C16 H13B 3.5507 no 2_645
C16 H17C 3.5592 no 2_645
C16 H18A 3.4906 no 2_645
C17 H16B 3.5812 no 2_655
C18 H16B 3.5669 no 2_655
C18 H30C 3.4798 no 1_655
C18 H31C 3.3719 no 1_655
C18 H35B 3.1421 no 2_655
C18 H35C 3.5143 no 2_655
C18 H37C 3.2934 no 2_655
C21 H10A 3.2341 no 1_455
C22 H10A 3.0428 no 1_455
C23 H10A 3.3957 no 1_455
C26 H36A 3.5434 no 2_656
C26 H36B 3.4918 no 2_656
C26 H36C 3.2844 no 2_656
C27 H9B 3.5243 no 2_656
C27 H35A 2.9956 no 1_565
C27 H36B 3.4287 no 1_565
C28 H8C 3.5332 no 2_656
C28 H9A 3.4112 no 2_656
C28 H9B 3.3001 no 2_656
C28 H10B 3.4494 no 1_455
C28 H10C 3.0736 no 1_455
C28 H14B 3.3741 no 2_646
C29 H10A 3.4319 no 1_455
C30 H10A 3.5481 no 1_455
C30 H31B 3.3529 no 2_555
C30 H32C 3.2295 no 2_555
C30 H35C 3.4197 no 2_555
C31 H10A 3.3109 no 1_455
C31 H18C 3.1985 no 1_455
C31 H30A 3.4713 no 2_545
C32 H13C 3.1962 no 2_645
C32 H30A 3.5483 no 2_545
C32 H31B 3.5897 no 2_555
C32 H35C 3.3801 no 2_555
C34 H8A 3.3849 no 1_455
C34 H9C 3.2896 no 2_646
C34 H32B 3.5472 no 2_545
C35 H18B 3.3126 no 2_645
C35 H27B 3.5164 no 1_545
C35 H30C 3.5056 no 2_545
C35 H31C 3.4410 no 2_545
C35 H32B 3.2070 no 2_545
C36 H9C 3.3497 no 2_646
C36 H14A 3.4502 no 1_545
C36 H26B 3.4881 no 2_646
C36 H26C 3.0244 no 2_646
C36 H27A 3.5168 no 1_545
C37 H13A 3.4119 no 1_545
C37 H14B 3.4767 no 1_545
C37 H18B 3.1173 no 2_645
H3 H28A 3.5993 no 1_655
H5 H16C 3.1765 no 2_655
H8A C34 3.3849 no 1_655
H8A H12A 3.0577 no 1_545
H8A H13A 3.1179 no 1_545
H8A H14B 3.3375 no 1_545
H8A H28B 3.2821 no 2_646
H8A H34B 3.2660 no 1_655
H8A H34C 2.7889 no 1_655
H8B H13A 2.8447 no 1_545
H8B H14B 3.5590 no 1_545
H8B H31A 2.8174 no 1_655
H8C C14 3.5873 no 1_545
H8C C28 3.5333 no 2_646
H8C H12A 3.4392 no 1_545
H8C H13A 3.1402 no 1_545
H8C H14B 2.6273 no 1_545
H8C H28B 2.6497 no 2_646
H9A C12 2.9543 no 2_746
H9A C28 3.4112 no 2_646
H9A H12A 2.8936 no 2_746
H9A H12B 2.5646 no 2_746
H9A H12C 2.9106 no 2_746
H9A H28A 3.2359 no 2_646
H9A H28B 2.7078 no 2_646
H9A H34A 3.1628 no 2_656
H9B C27 3.5243 no 2_646
H9B C28 3.3001 no 2_646
H9B H26C 3.4916 no 2_646
H9B H27A 2.7379 no 2_646
H9B H28A 3.5337 no 2_646
H9B H28B 2.4059 no 2_646
H9B H34A 3.4177 no 2_656
H9B H36B 2.8049 no 2_656
H9C C34 3.2896 no 2_656
H9C C36 3.3497 no 2_656
H9C H12A 3.4556 no 2_746
H9C H12B 3.5791 no 2_746
H9C H34A 2.6573 no 2_656
H9C H34C 3.1047 no 2_656
H9C H36B 2.7280 no 2_656
H9C H36C 3.1624 no 2_656
H10A C21 3.2341 no 1_655
H10A C22 3.0428 no 1_655
H10A C23 3.3957 no 1_655
H10A C29 3.4319 no 1_655
H10A C30 3.5481 no 1_655
H10A C31 3.3109 no 1_655
H10A H21 3.3525 no 1_655
H10A H28A 3.0552 no 1_655
H10A H28C 3.5695 no 1_655
H10A H30B 2.8225 no 1_655
H10A H31A 2.5114 no 1_655
H10A H34C 3.2743 no 1_655
H10B C12 3.3765 no 2_746
H10B C28 3.4494 no 1_655
H10B H12A 3.1176 no 2_746
H10B H12C 2.8503 no 2_746
H10B H28A 3.0875 no 1_655
H10B H28C 2.9019 no 1_655
H10B H34C 2.7012 no 1_655
H10C C28 3.0736 no 1_655
H10C H12A 3.4533 no 2_746
H10C H28A 2.3831 no 1_655
H10C H28B 3.5144 no 1_655
H10C H28C 2.9610 no 1_655
H10C H30B 3.5074 no 1_655
H12A C9 3.5913 no 2_756
H12A H8A 3.0577 no 1_565
H12A H8C 3.4392 no 1_565
H12A H9A 2.8936 no 2_756
H12A H9C 3.4556 no 2_756
H12A H10B 3.1176 no 2_756
H12A H10C 3.4533 no 2_756
H12A H28C 2.9875 no 2_656
H12A H34A 3.4363 no 1_665
H12B C9 3.4560 no 2_756
H12B H9A 2.5646 no 2_756
H12B H9C 3.5791 no 2_756
H12B H28A 3.4100 no 1_655
H12B H34A 3.1948 no 1_665
H12C H9A 2.9106 no 2_756
H12C H10B 2.8503 no 2_756
H12C H28C 3.3056 no 2_656
H13A C8 3.2133 no 1_565
H13A C37 3.4119 no 1_565
H13A H8A 3.1179 no 1_565
H13A H8B 2.8447 no 1_565
H13A H8C 3.1402 no 1_565
H13A H37A 3.4293 no 1_565
H13A H37B 2.6006 no 1_565
H13B C16 3.5507 no 2_655
H13B H16C 2.6235 no 2_655
H13B H17B 3.5231 no 2_655
H13B H18B 3.0484 no 2_655
H13B H37A 3.3550 no 1_565
H13B H37B 3.1839 no 1_565
H13C C32 3.1962 no 2_655
H13C H16C 3.0503 no 2_655
H13C H30B 3.4885 no 1_655
H13C H32A 3.0816 no 2_655
H13C H32B 3.2444 no 2_655
H13C H32C 2.7434 no 2_655
H14A C36 3.4502 no 1_565
H14A H35A 3.5806 no 1_565
H14A H35B 3.2918 no 1_565
H14A H36A 2.8410 no 1_565
H14A H36B 3.1897 no 1_565
H14A H37A 2.9992 no 1_565
H14A H37B 3.5534 no 1_565
H14B C8 3.3280 no 1_565
H14B C28 3.3741 no 2_656
H14B C37 3.4767 no 1_565
H14B H8A 3.3375 no 1_565
H14B H8B 3.5590 no 1_565
H14B H8C 2.6273 no 1_565
H14B H26B 3.3431 no 2_656
H14B H28B 3.0715 no 2_656
H14B H28C 2.7902 no 2_656
H14B H36A 2.9624 no 1_565
H14B H37A 3.0903 no 1_565
H14B H37B 3.0262 no 1_565
H14C H26B 3.0625 no 2_656
H14C H28C 2.8070 no 2_656
H14C H36C 3.3171 no 2_656
H16B C17 3.5812 no 2_645
H16B C18 3.5669 no 2_645
H16B H17B 3.4691 no 2_645
H16B H17C 2.8886 no 2_645
H16B H18A 3.0780 no 2_645
H16B H18B 3.2192 no 2_645
H16C C13 3.2447 no 2_645
H16C H5 3.1765 no 2_645
H16C H13B 2.6235 no 2_645
H16C H13C 3.0503 no 2_645
H16C H17C 3.3549 no 2_645
H16C H18A 3.1642 no 2_645
H17B H13B 3.5231 no 2_645
H17B H16B 3.4691 no 2_655
H17B H31B 3.4330 no 2_555
H17B H31C 3.4620 no 2_555
H17B H37C 3.4309 no 2_655
H17C C16 3.5592 no 2_655
H17C H16B 2.8886 no 2_655
H17C H16C 3.3549 no 2_655
H17C H18C 3.1880 no 2_655
H17C H31C 3.4588 no 2_555
H17C H37C 3.5664 no 2_655
H18A C16 3.4906 no 2_655
H18A H16B 3.0780 no 2_655
H18A H16C 3.1642 no 2_655
H18A H30B 3.4425 no 1_655
H18A H30C 2.9323 no 1_655
H18A H31C 3.5098 no 1_655
H18A H35B 3.3025 no 2_655
H18A H35C 3.3735 no 2_655
H18A H37C 3.1750 no 2_655
H18B C35 3.3126 no 2_655
H18B C37 3.1173 no 2_655
H18B H13B 3.0484 no 2_645
H18B H16B 3.2192 no 2_655
H18B H35B 2.5109 no 2_655
H18B H35C 3.2996 no 2_655
H18B H37A 3.0192 no 2_655
H18B H37B 3.2984 no 2_655
H18B H37C 2.5582 no 2_655
H18C C31 3.1985 no 1_655
H18C H17C 3.1880 no 2_645
H18C H30C 3.1568 no 1_655
H18C H31A 3.0446 no 1_655
H18C H31C 2.5021 no 1_655
H18C H35B 3.1443 no 2_655
H18C H35C 3.2841 no 2_655
H21 H10A 3.3525 no 1_455
H23 H30A 3.4752 no 2_545
H23 H30C 2.9618 no 2_545
H23 H32B 3.1351 no 2_545
H26A H36C 3.3961 no 2_656
H26B C14 3.5444 no 2_646
H26B C36 3.4881 no 2_656
H26B H14B 3.3431 no 2_646
H26B H14C 3.0625 no 2_646
H26B H36A 3.3606 no 2_656
H26B H36B 3.1376 no 2_656
H26B H36C 3.3908 no 2_656
H26C O1 2.8016 no 2_656
H26C C36 3.0244 no 2_656
H26C H9B 3.4916 no 2_656
H26C H36A 2.8588 no 2_656
H26C H36B 3.1293 no 2_656
H26C H36C 2.5950 no 2_656
H27A O1 3.5534 no 2_656
H27A C9 3.5255 no 2_656
H27A C36 3.5168 no 1_565
H27A H9B 2.7379 no 2_656
H27A H35A 2.9539 no 1_565
H27A H36B 2.6483 no 1_565
H27B C35 3.5164 no 1_565
H27B H34A 3.5298 no 1_565
H27B H35A 2.5451 no 1_565
H27B H36B 3.4776 no 1_565
H27C H35A 2.9954 no 1_565
H28A C10 2.9943 no 1_455
H28A H3 3.5993 no 1_455
H28A H9A 3.2359 no 2_656
H28A H9B 3.5337 no 2_656
H28A H10A 3.0552 no 1_455
H28A H10B 3.0875 no 1_455
H28A H10C 2.3831 no 1_455
H28A H12B 3.4100 no 1_455
H28B O1 3.1402 no 2_656
H28B C8 3.3089 no 2_656
H28B C9 2.9615 no 2_656
H28B H8A 3.2821 no 2_656
H28B H8C 2.6497 no 2_656
H28B H9A 2.7078 no 2_656
H28B H9B 2.4059 no 2_656
H28B H10C 3.5144 no 1_455
H28B H14B 3.0715 no 2_646
H28C C10 3.3080 no 1_455
H28C C12 3.5572 no 2_646
H28C C14 3.2433 no 2_646
H28C H10A 3.5695 no 1_455
H28C H10B 2.9019 no 1_455
H28C H10C 2.9610 no 1_455
H28C H12A 2.9875 no 2_646
H28C H12C 3.3056 no 2_646
H28C H14B 2.7902 no 2_646
H28C H14C 2.8070 no 2_646
H30A C31 3.4713 no 2_555
H30A C32 3.5483 no 2_555
H30A H23 3.4752 no 2_555
H30A H31B 2.6619 no 2_555
H30A H31C 3.5390 no 2_555
H30A H32B 3.5966 no 2_555
H30A H32C 2.7736 no 2_555
H30B C3 3.5491 no 1_455
H30B C10 3.5819 no 1_455
H30B H10A 2.8225 no 1_455
H30B H10C 3.5074 no 1_455
H30B H13C 3.4885 no 1_455
H30B H18A 3.4425 no 1_455
H30B H32C 3.5102 no 2_555
H30C C18 3.4798 no 1_455
H30C C35 3.5056 no 2_555
H30C H18A 2.9323 no 1_455
H30C H18C 3.1568 no 1_455
H30C H23 2.9618 no 2_555
H30C H31B 3.2230 no 2_555
H30C H32C 2.9303 no 2_555
H30C H35C 2.5479 no 2_555
H31A C8 3.5917 no 1_455
H31A C10 3.4303 no 1_455
H31A H8B 2.8174 no 1_455
H31A H10A 2.5114 no 1_455
H31A H18C 3.0446 no 1_455
H31B C30 3.3529 no 2_545
H31B C32 3.5897 no 2_545
H31B H17B 3.4330 no 2_545
H31B H30A 2.6619 no 2_545
H31B H30C 3.2230 no 2_545
H31B H32A 3.0261 no 2_545
H31B H32B 3.3890 no 2_545
H31C C18 3.3719 no 1_455
H31C C35 3.4410 no 2_555
H31C H17B 3.4620 no 2_545
H31C H17C 3.4588 no 2_545
H31C H18A 3.5098 no 1_455
H31C H18C 2.5021 no 1_455
H31C H30A 3.5390 no 2_545
H31C H35A 3.3360 no 2_555
H31C H35C 2.8390 no 2_555
H32A H13C 3.0816 no 2_645
H32A H31B 3.0261 no 2_555
H32B C34 3.5472 no 2_555
H32B C35 3.2070 no 2_555
H32B H13C 3.2444 no 2_645
H32B H23 3.1351 no 2_555
H32B H30A 3.5966 no 2_545
H32B H31B 3.3890 no 2_555
H32B H34B 2.7951 no 2_555
H32B H35A 3.1270 no 2_555
H32B H35C 2.4857 no 2_555
H32C C30 3.2295 no 2_545
H32C H13C 2.7434 no 2_645
H32C H30A 2.7736 no 2_545
H32C H30B 3.5102 no 2_545
H32C H30C 2.9303 no 2_545
H34A C9 3.2423 no 2_646
H34A H9A 3.1628 no 2_646
H34A H9B 3.4177 no 2_646
H34A H9C 2.6573 no 2_646
H34A H12A 3.4363 no 1_445
H34A H12B 3.1948 no 1_445
H34A H27B 3.5298 no 1_545
H34B H8A 3.2660 no 1_455
H34B H32B 2.7951 no 2_545
H34C C10 3.4090 no 1_455
H34C H8A 2.7889 no 1_455
H34C H9C 3.1047 no 2_646
H34C H10A 3.2743 no 1_455
H34C H10B 2.7012 no 1_455
H35A C27 2.9956 no 1_545
H35A H14A 3.5806 no 1_545
H35A H27A 2.9539 no 1_545
H35A H27B 2.5451 no 1_545
H35A H27C 2.9954 no 1_545
H35A H31C 3.3360 no 2_545
H35A H32B 3.1270 no 2_545
H35B C18 3.1421 no 2_645
H35B H14A 3.2918 no 1_545
H35B H18A 3.3025 no 2_645
H35B H18B 2.5109 no 2_645
H35B H18C 3.1443 no 2_645
H35C C18 3.5143 no 2_645
H35C C30 3.4197 no 2_545
H35C C32 3.3801 no 2_545
H35C H18A 3.3735 no 2_645
H35C H18B 3.2996 no 2_645
H35C H18C 3.2841 no 2_645
H35C H30C 2.5479 no 2_545
H35C H31C 2.8390 no 2_545
H35C H32B 2.4857 no 2_545
H36A C14 3.3271 no 1_545
H36A C26 3.5434 no 2_646
H36A H14A 2.8410 no 1_545
H36A H14B 2.9624 no 1_545
H36A H26B 3.3606 no 2_646
H36A H26C 2.8588 no 2_646
H36B C9 3.1905 no 2_646
H36B C26 3.4918 no 2_646
H36B C27 3.4287 no 1_545
H36B H9B 2.8049 no 2_646
H36B H9C 2.7280 no 2_646
H36B H14A 3.1897 no 1_545
H36B H26B 3.1376 no 2_646
H36B H26C 3.1293 no 2_646
H36B H27A 2.6483 no 1_545
H36B H27B 3.4776 no 1_545
H36C C26 3.2844 no 2_646
H36C H9C 3.1624 no 2_646
H36C H14C 3.3171 no 2_646
H36C H26A 3.3961 no 2_646
H36C H26B 3.3908 no 2_646
H36C H26C 2.5950 no 2_646
H37A C14 3.4850 no 1_545
H37A H13A 3.4293 no 1_545
H37A H13B 3.3550 no 1_545
H37A H14A 2.9992 no 1_545
H37A H14B 3.0903 no 1_545
H37A H18B 3.0192 no 2_645
H37B C13 3.3113 no 1_545
H37B H13A 2.6006 no 1_545
H37B H13B 3.1839 no 1_545
H37B H14A 3.5534 no 1_545
H37B H14B 3.0262 no 1_545
H37B H18B 3.2984 no 2_645
H37C C18 3.2934 no 2_645
H37C H17B 3.4309 no 2_645
H37C H17C 3.5664 no 2_645
H37C H18A 3.1750 no 2_645
H37C H18B 2.5582 no 2_645

loop_
_geom_torsion_atom_site_label_1
_geom_torsion_atom_site_label_2
_geom_torsion_atom_site_label_3
_geom_torsion_atom_site_label_4
_geom_torsion
_geom_torsion_publ_flag
O1 P1 C1 C2 16.3(4) no
O1 P1 C1 C6 -149.4(4) no
O1 P1 C19 C20 94.4(4) no
O1 P1 C19 C24 -98.0(3) no
C1 P1 C19 C20 -28.6(4) no
C1 P1 C19 C24 139.0(3) no
C19 P1 C1 C2 140.9(3) no
C19 P1 C1 C6 -24.8(5) no
C37 P1 C1 C2 -103.3(3) no
C37 P1 C1 C6 91.0(4) no
C37 P1 C19 C20 -144.1(4) no
C37 P1 C19 C24 23.5(4) no
P1 C1 C2 C3 -146.5(3) no
P1 C1 C2 C7 38.0(6) no
P1 C1 C6 C5 146.8(3) no
P1 C1 C6 C15 -45.1(7) no
C2 C1 C6 C5 -18.9(6) no
C2 C1 C6 C15 149.2(4) no
C6 C1 C2 C3 20.9(6) no
C6 C1 C2 C7 -154.6(4) no
C1 C2 C3 C4 -7.1(7) no
C1 C2 C7 C8 16.3(7) no
C1 C2 C7 C9 -109.2(5) no
C1 C2 C7 C10 132.7(5) no
C3 C2 C7 C8 -159.4(4) no
C3 C2 C7 C9 75.2(5) no
C3 C2 C7 C10 -42.9(5) no
C7 C2 C3 C4 169.0(4) no
C2 C3 C4 C5 -9.3(7) no
C2 C3 C4 C11 172.9(4) no
C3 C4 C5 C6 11.5(7) no
C3 C4 C11 C12 8.1(7) no
C3 C4 C11 C13 141.3(5) no
C3 C4 C11 C14 -98.3(5) no
C5 C4 C11 C12 -169.7(5) no
C5 C4 C11 C13 -36.4(7) no
C5 C4 C11 C14 84.0(6) no
C11 C4 C5 C6 -170.6(4) no
C4 C5 C6 C1 2.8(7) no
C4 C5 C6 C15 -167.0(4) no
C1 C6 C15 C16 12.4(7) no
C1 C6 C15 C17 138.6(5) no
C1 C6 C15 C18 -104.2(5) no
C5 C6 C15 C16 -178.9(4) no
C5 C6 C15 C17 -52.7(5) no
C5 C6 C15 C18 64.5(5) no
P1 C19 C20 C21 147.6(3) no
P1 C19 C20 C25 -46.6(6) no
P1 C19 C24 C23 -144.6(3) no
P1 C19 C24 C33 45.3(6) no
C20 C19 C24 C23 24.1(6) no
C20 C19 C24 C33 -146.0(4) no
C24 C19 C20 C21 -20.2(6) no
C24 C19 C20 C25 145.7(4) no
C19 C20 C21 C22 1.6(7) no
C19 C20 C25 C26 16.8(7) no
C19 C20 C25 C27 141.9(4) no
C19 C20 C25 C28 -101.4(5) no
C21 C20 C25 C26 -177.0(4) no
C21 C20 C25 C27 -51.8(6) no
C21 C20 C25 C28 64.8(5) no
C25 C20 C21 C22 -165.6(4) no
C20 C21 C22 C23 12.8(7) no
C20 C21 C22 C29 -168.6(4) no
C21 C22 C23 C24 -8.4(7) no
C21 C22 C29 C30 -18.0(6) no
C21 C22 C29 C31 -139.8(5) no
C21 C22 C29 C32 102.0(5) no
C23 C22 C29 C30 160.5(4) no
C23 C22 C29 C31 38.7(6) no
C23 C22 C29 C32 -79.5(5) no
C29 C22 C23 C24 173.0(4) no
C22 C23 C24 C19 -10.0(7) no
C22 C23 C24 C33 161.2(4) no
C19 C24 C33 C34 124.0(5) no
C19 C24 C33 C35 -119.4(5) no
C19 C24 C33 C36 8.9(7) no
C23 C24 C33 C34 -46.3(5) no
C23 C24 C33 C35 70.3(5) no
C23 C24 C33 C36 -161.4(4) no
